data_7062364
loop_
_publ_author_name
'Parveen, Sheikdawood'
'Premkumar, Thathan'
'Nguyen, Hung-Huy'
'Govindarajan, Subbiah'

_publ_section_title
;
 A trinuclear cobalt coordination complex constructed using novel triazine
 ligands via one-pot green synthesis: structural properties and biological
 evaluation
;
_journal_issue 15
_journal_name_full 'New Journal of Chemistry'
_journal_page_first 7041
_journal_page_last 7050
_journal_paper_doi 10.1039/D3NJ00026E
_journal_volume 47
_journal_year 2023
_chemical_formula_moiety 'C26 H22 Co3 N30 O14, 4(H2 O)'
_chemical_formula_sum 'C26 H30 Co3 N30 O18'
_chemical_formula_weight 1227.59
_space_group_crystal_system monoclinic
_space_group_IT_number 14
_space_group_name_Hall '-P 2ybc'
_space_group_name_H-M_alt 'P 1 21/c 1'
_atom_sites_solution_hydrogens mixed
_atom_sites_solution_primary direct
_audit_creation_date 2023-01-27
_audit_creation_method
;
Olex2 1.5
(compiled 2022.04.07 svn.rca3783a0 for OlexSys, GUI svn.r6498)
;
_audit_update_record
;
2023-02-09 deposited with the CCDC.	2023-03-13 downloaded from the CCDC.
;
_cell_angle_alpha 90
_cell_angle_beta 95.3470(10)
_cell_angle_gamma 90
_cell_formula_units_Z 2
_cell_length_a 15.3528(6)
_cell_length_b 15.3108(6)
_cell_length_c 8.9017(3)
_cell_measurement_reflns_used 9474
_cell_measurement_temperature 100.0
_cell_measurement_theta_max 28.302
_cell_measurement_theta_min 2.873
_cell_volume 2083.36(14)
_computing_cell_refinement 'SAINT v8.34A (Bruker, 2013)'
_computing_data_reduction 'SAINT v8.34A (Bruker, 2013)'
_computing_molecular_graphics 'Olex2 1.5 (Dolomanov et al., 2009)'
_computing_publication_material 'Olex2 1.5 (Dolomanov et al., 2009)'
_computing_structure_refinement 'SHELXL 2017/1 (Sheldrick, 2015)'
_computing_structure_solution 'ShelXT (Sheldrick, 2015)'
_diffrn_ambient_temperature 100.0
_diffrn_measured_fraction_theta_full 0.998
_diffrn_measured_fraction_theta_max 0.998
_diffrn_measurement_device_type 'D8 QUEST CMOS'
_diffrn_radiation_type MoK\a
_diffrn_radiation_wavelength 0.71073
_diffrn_reflns_av_R_equivalents 0.0338
_diffrn_reflns_av_unetI/netI 0.0169
_diffrn_reflns_Laue_measured_fraction_full 0.998
_diffrn_reflns_Laue_measured_fraction_max 0.998
_diffrn_reflns_limit_h_max 18
_diffrn_reflns_limit_h_min -18
_diffrn_reflns_limit_k_max 18
_diffrn_reflns_limit_k_min -18
_diffrn_reflns_limit_l_max 10
_diffrn_reflns_limit_l_min -10
_diffrn_reflns_number 34045
_diffrn_reflns_point_group_measured_fraction_full 0.998
_diffrn_reflns_point_group_measured_fraction_max 0.998
_diffrn_reflns_theta_full 25.493
_diffrn_reflns_theta_max 25.493
_diffrn_reflns_theta_min 2.976
_diffrn_source_current 30.0
_diffrn_source_power 1.5
_diffrn_source_voltage 50.0
_exptl_absorpt_coefficient_mu 1.298
_exptl_absorpt_correction_T_max 0.7457
_exptl_absorpt_correction_T_min 0.6629
_exptl_absorpt_correction_type multi-scan
_exptl_absorpt_process_details
;
SADABS-2014/2 (Bruker,2014/2) was used for absorption correction.
wR2(int) was 0.0610 before and 0.0509 after correction.
The Ratio of minimum to maximum transmission is 0.8890.
The \l/2 correction factor is 0.00150.
;
_exptl_crystal_colour 'clear light pink'
_exptl_crystal_colour_lustre clear
_exptl_crystal_colour_modifier light
_exptl_crystal_colour_primary pink
_exptl_crystal_density_diffrn 1.957
_exptl_crystal_description plate
_exptl_crystal_F_000 1242
_exptl_crystal_size_max 0.15
_exptl_crystal_size_mid 0.1
_exptl_crystal_size_min 0.1
_refine_diff_density_max 0.602
_refine_diff_density_min -0.546
_refine_diff_density_rms 0.071
_refine_ls_extinction_method none
_refine_ls_goodness_of_fit_ref 1.063
_refine_ls_hydrogen_treatment constr
_refine_ls_matrix_type full
_refine_ls_number_parameters 419
_refine_ls_number_reflns 3882
_refine_ls_number_restraints 227
_refine_ls_restrained_S_all 1.035
_refine_ls_R_factor_all 0.0342
_refine_ls_R_factor_gt 0.0292
_refine_ls_shift/su_max 0.001
_refine_ls_shift/su_mean 0.000
_refine_ls_structure_factor_coef Fsqd
_refine_ls_weighting_details 'w=1/[\s^2^(Fo^2^)+(0.0331P)^2^+3.1850P] where P=(Fo^2^+2Fc^2^)/3'
_refine_ls_weighting_scheme calc
_refine_ls_wR_factor_gt 0.0724
_refine_ls_wR_factor_ref 0.0744
_reflns_Friedel_coverage 0.000
_reflns_number_gt 3522
_reflns_number_total 3882
_reflns_threshold_expression 'I > 2\s(I)'
_cod_data_source_file d3nj00026e2.cif
_cod_data_source_block test
_cod_depositor_comments 'Adding full bibliography for 7062364.cif.'
_cod_database_code 7062364
_shelx_shelxl_version_number 2017/1
_shelx_space_group_comment
;
The symmetry employed for this shelxl refinement is uniquely defined
by the following loop, which should always be used as a source of
symmetry information in preference to the above space-group names.
They are only intended as comments.
;
_olex2_refinement_description
;
1. Fixed Uiso
 At 1.2 times of:
  All C(H) groups, All N(H) groups, All N(H,H) groups
 At 1.5 times of:
  All O(H,H) groups
2. Restrained distances
 N16A-C11A \\sim N16B-C11B
 with sigma of 0.02
 N13B-N14B \\sim N14A-N13A
 with sigma of 0.01
 N14B-C15B \\sim N14A-C15A
 with sigma of 0.02
 N16B-C15B \\sim N16A-C15A
 with sigma of 0.02
 O11A-C11A \\sim O11B-C11B
 with sigma of 0.01
 N17-C15B \\sim N17-C15A
 with sigma of 0.01
 Co2-N16A \\sim Co2-N14B
 with sigma of 0.01
 N13A-C12A \\sim N13B-C12B
 with sigma of 0.01
 C11B-C12B \\sim C12A-C11A
 with sigma of 0.01
 N16A-O11A \\sim O11B-N16B
 with sigma of 0.01
3. Restrained planarity
 C11B, C12B, N13B, N14B, C15B, N16B
 with sigma of 0.1
 O11B, C11B, C12B, N13B, N14B, C15B, N16B
 with sigma of 0.1
4. Uiso/Uaniso restraints and constraints
O11A \\sim C11A \\sim C12A \\sim N13A \\sim N14A \\sim C15A \\sim N16A \\sim
O11B \\sim C11B \\sim C12B \\sim N13B \\sim N14B \\sim C15B \\sim N16B: within
2A with sigma of 0.01 and sigma for terminal atoms of 0.005 within 2A
5. Others
 Sof(O11B)=Sof(C11B)=Sof(C12B)=Sof(H12B)=Sof(N13B)=Sof(N14B)=Sof(C15B)=
 Sof(N16B)=Sof(H16B)=1-FVAR(1)
 Sof(O11A)=Sof(C11A)=Sof(C12A)=Sof(H12A)=Sof(N13A)=Sof(N14A)=Sof(H14A)=
 Sof(C15A)=Sof(N16A)=FVAR(1)
6.a Free rotating group:
 O32(H32A,H32B), O31(H31A,H31B)
6.b Secondary CH2 refined with riding coordinates:
 N8(H8A,H8B)
6.c Aromatic/amide H refined with riding coordinates:
 C2(H2), N4(H4), N7(H7), C19(H19), C22(H22), N24(H24), C29(H29), C12A(H12A),
 N14A(H14A), C12B(H12B), N16B(H16B)
;
_olex2_submission_special_instructions 'No special instructions were received'

loop_
_space_group_symop_operation_xyz
'x, y, z'
'-x, y+1/2, -z+1/2'
'-x, -y, -z'
'x, -y-1/2, z-1/2'

loop_
_atom_site_label
_atom_site_type_symbol
_atom_site_fract_x
_atom_site_fract_y
_atom_site_fract_z
_atom_site_U_iso_or_equiv
_atom_site_adp_type
_atom_site_occupancy
_atom_site_site_symmetry_order
_atom_site_calc_flag
_atom_site_refinement_flags_posn
_atom_site_refinement_flags_adp
_atom_site_refinement_flags_occupancy
_atom_site_disorder_assembly
_atom_site_disorder_group
Co1 Co 0.500000 0.500000 1.000000 0.01345(11) Uani 1 2 d S . P . .
O1 O 0.41455(12) 0.65426(12) 0.7559(2) 0.0280(4) Uani 1 1 d . . . . .
C1 C 0.47117(16) 0.68415(16) 0.8490(3) 0.0204(5) Uani 1 1 d . . . . .
Co2 Co 0.77994(2) 0.54779(2) 0.73058(3) 0.01191(9) Uani 1 1 d D . . . .
C2 C 0.49232(17) 0.77804(16) 0.8554(3) 0.0241(5) Uani 1 1 d . . . . .
H2 H 0.457901 0.816070 0.789741 0.029 Uiso 1 1 calc R U . . .
N3 N 0.55406(14) 0.81190(14) 0.9437(2) 0.0251(5) Uani 1 1 d . . . . .
N4 N 0.60203(14) 0.75506(13) 1.0356(2) 0.0215(4) Uani 1 1 d . . . . .
H4 H 0.645879 0.775618 1.096074 0.026 Uiso 1 1 calc R U . . .
C5 C 0.58515(15) 0.66853(15) 1.0379(3) 0.0170(5) Uani 1 1 d . . . . .
N6 N 0.51880(12) 0.63207(12) 0.9519(2) 0.0162(4) Uani 1 1 d . . . . .
N7 N 0.63774(13) 0.61883(13) 1.1284(2) 0.0179(4) Uani 1 1 d . . . . .
H7 H 0.681383 0.641527 1.186726 0.021 Uiso 1 1 calc R U . . .
N8 N 0.62098(13) 0.52777(13) 1.1277(2) 0.0180(4) Uani 1 1 d . . . . .
H8A H 0.619023 0.508577 1.224038 0.022 Uiso 1 1 calc R U . . .
H8B H 0.665051 0.499087 1.086912 0.022 Uiso 1 1 calc R U . . .
O17 O 0.76132(11) 0.79461(11) 0.83353(19) 0.0217(4) Uani 1 1 d . . . . .
N17 N 0.88599(13) 0.52856(13) 1.0010(2) 0.0177(4) Uani 1 1 d D . . . .
O18 O 0.74236(10) 0.66768(10) 0.71174(17) 0.0154(3) Uani 1 1 d . . . . .
N18 N 0.83996(12) 0.58675(12) 0.9109(2) 0.0139(4) Uani 1 1 d . . . . .
C19 C 0.82987(15) 0.66786(15) 0.9438(2) 0.0157(5) Uani 1 1 d . . . . .
H19 H 0.854875 0.694038 1.034519 0.019 Uiso 1 1 calc R U . . .
C20 C 0.77481(14) 0.71637(15) 0.8245(2) 0.0148(5) Uani 1 1 d . . . . .
O21 O 0.97917(11) 0.62499(13) 0.72629(18) 0.0265(4) Uani 1 1 d . . . . .
C21 C 0.94397(15) 0.60157(16) 0.6031(3) 0.0190(5) Uani 1 1 d . . . . .
C22 C 0.98798(17) 0.61003(18) 0.4652(3) 0.0252(6) Uani 1 1 d . . . . .
H22 H 1.043389 0.638104 0.472185 0.030 Uiso 1 1 calc R U . . .
N23 N 0.95663(14) 0.58189(14) 0.3343(2) 0.0240(5) Uani 1 1 d . . . . .
N24 N 0.87611(13) 0.54444(13) 0.3277(2) 0.0175(4) Uani 1 1 d . . . . .
H24 H 0.854668 0.521675 0.241313 0.021 Uiso 1 1 calc R U . . .
C25 C 0.82706(15) 0.54002(14) 0.4456(2) 0.0149(5) Uani 1 1 d . . . . .
N26 N 0.86205(12) 0.56610(12) 0.5849(2) 0.0137(4) Uani 1 1 d . . . . .
O27 O 0.54554(11) 0.46727(11) 0.78505(19) 0.0218(4) Uani 1 1 d . . . . .
N27 N 0.74543(13) 0.50933(13) 0.4229(2) 0.0165(4) Uani 1 1 d . . . . .
O28 O 0.67974(10) 0.52088(10) 0.83245(17) 0.0170(3) Uani 1 1 d . . . . .
N28 N 0.71188(12) 0.50899(12) 0.5586(2) 0.0146(4) Uani 1 1 d . . . . .
C29 C 0.63423(15) 0.48311(15) 0.5813(3) 0.0188(5) Uani 1 1 d . . . . .
H29 H 0.592864 0.461963 0.503829 0.023 Uiso 1 1 calc R U . . .
C30 C 0.61670(15) 0.49008(15) 0.7426(3) 0.0178(5) Uani 1 1 d . . . . .
O11A O 0.79734(13) 0.34682(12) 0.5998(2) 0.0255(5) Uani 0.907(4) 1 d D U P A 1
C11A C 0.8349(3) 0.3599(3) 0.7267(6) 0.0169(8) Uani 0.907(4) 1 d D U P A 1
C12A C 0.8843(2) 0.2908(2) 0.8103(4) 0.0203(7) Uani 0.907(4) 1 d D U P A 1
H12A H 0.882668 0.233879 0.767699 0.024 Uiso 0.907(4) 1 calc R U P A 1
N13A N 0.92983(19) 0.30221(19) 0.9377(3) 0.0211(6) Uani 0.907(4) 1 d D U P A 1
N14A N 0.9280(5) 0.3836(2) 0.9958(7) 0.0189(9) Uani 0.907(4) 1 d D U P A 1
H14A H 0.958617 0.393267 1.082861 0.023 Uiso 0.907(4) 1 calc R U P A 1
C15A C 0.8830(5) 0.4510(3) 0.9305(8) 0.0147(7) Uani 0.907(4) 1 d D U P A 1
N16A N 0.8351(4) 0.44025(19) 0.7955(7) 0.0142(7) Uani 0.907(4) 1 d D U P A 1
O11B O 0.9827(12) 0.2544(11) 0.965(2) 0.022(2) Uani 0.093(4) 1 d D U P A 2
C11B C 0.9342(18) 0.3140(19) 0.915(4) 0.021(2) Uani 0.093(4) 1 d D U P A 2
C12B C 0.875(2) 0.307(3) 0.777(4) 0.022(2) Uani 0.093(4) 1 d D U P A 2
H12B H 0.876047 0.251578 0.728659 0.026 Uiso 0.093(4) 1 calc R U P A 2
N13B N 0.822(3) 0.362(2) 0.710(6) 0.020(2) Uani 0.093(4) 1 d D U P A 2
N14B N 0.828(5) 0.4363(16) 0.792(7) 0.016(3) Uani 0.093(4) 1 d D U P A 2
C15B C 0.877(6) 0.455(3) 0.920(8) 0.016(3) Uani 0.093(4) 1 d D U P A 2
N16B N 0.932(5) 0.394(2) 0.984(8) 0.017(3) Uani 0.093(4) 1 d D U P A 2
H16B H 0.964597 0.404952 1.068477 0.021 Uiso 0.093(4) 1 calc R U P A 2
O32 O 0.76159(14) 0.10437(15) 0.6436(3) 0.0415(5) Uani 1 1 d G . . . .
H32A H 0.740680 0.111472 0.730302 0.062 Uiso 1 1 d G U . . .
H32B H 0.736462 0.140947 0.578490 0.062 Uiso 1 1 d G U . . .
O31 O 0.69023(19) 0.23109(17) 0.4397(3) 0.0643(8) Uani 1 1 d G . . . .
H31A H 0.657175 0.256654 0.368145 0.096 Uiso 1 1 d G U . . .
H31B H 0.718286 0.270384 0.495952 0.096 Uiso 1 1 d G U . . .

loop_
_atom_site_aniso_label
_atom_site_aniso_U_11
_atom_site_aniso_U_22
_atom_site_aniso_U_33
_atom_site_aniso_U_23
_atom_site_aniso_U_13
_atom_site_aniso_U_12
Co1 0.0147(2) 0.0129(2) 0.0124(2) 0.00089(16) -0.00065(16) -0.00247(16)
O1 0.0288(10) 0.0257(9) 0.0270(9) 0.0055(8) -0.0106(8) -0.0034(8)
C1 0.0217(12) 0.0200(12) 0.0194(12) 0.0024(10) 0.0014(10) -0.0006(10)
Co2 0.01504(16) 0.01181(16) 0.00866(15) -0.00043(11) -0.00007(11) 0.00038(11)
C2 0.0270(13) 0.0180(12) 0.0270(13) 0.0057(10) 0.0008(11) 0.0019(10)
N3 0.0303(12) 0.0178(10) 0.0271(11) 0.0020(9) 0.0013(9) -0.0019(9)
N4 0.0237(11) 0.0180(10) 0.0221(10) -0.0014(8) -0.0019(9) -0.0050(8)
C5 0.0192(11) 0.0177(11) 0.0146(11) -0.0018(9) 0.0049(9) -0.0014(9)
N6 0.0167(10) 0.0151(9) 0.0161(10) -0.0002(8) -0.0014(8) -0.0014(8)
N7 0.0183(10) 0.0188(10) 0.0154(10) -0.0023(8) -0.0046(8) -0.0035(8)
N8 0.0202(10) 0.0178(10) 0.0157(10) 0.0019(8) -0.0004(8) -0.0012(8)
O17 0.0275(9) 0.0147(8) 0.0218(9) -0.0023(7) -0.0038(7) 0.0023(7)
N17 0.0242(10) 0.0172(10) 0.0108(9) 0.0010(8) -0.0035(8) 0.0019(8)
O18 0.0188(8) 0.0135(8) 0.0134(8) -0.0008(6) -0.0014(6) 0.0023(6)
N18 0.0167(9) 0.0143(9) 0.0108(9) 0.0016(7) 0.0016(7) 0.0003(7)
C19 0.0193(11) 0.0158(11) 0.0119(10) -0.0016(9) 0.0008(9) -0.0016(9)
C20 0.0149(11) 0.0165(11) 0.0136(10) -0.0020(9) 0.0052(9) -0.0011(9)
O21 0.0239(9) 0.0408(11) 0.0141(8) -0.0033(8) -0.0017(7) -0.0080(8)
C21 0.0185(12) 0.0204(12) 0.0180(12) -0.0003(10) 0.0013(9) -0.0008(10)
C22 0.0232(13) 0.0327(14) 0.0204(13) -0.0034(11) 0.0055(10) -0.0056(11)
N23 0.0245(11) 0.0298(12) 0.0182(10) -0.0020(9) 0.0052(8) -0.0009(9)
N24 0.0203(10) 0.0223(10) 0.0097(9) -0.0038(8) 0.0003(8) 0.0017(8)
C25 0.0200(11) 0.0137(11) 0.0110(10) 0.0008(8) 0.0002(9) 0.0049(9)
N26 0.0170(9) 0.0150(9) 0.0089(9) 0.0001(7) -0.0001(7) 0.0019(7)
O27 0.0211(9) 0.0211(9) 0.0240(9) -0.0047(7) 0.0058(7) -0.0050(7)
N27 0.0206(10) 0.0189(10) 0.0096(9) -0.0021(8) -0.0007(8) 0.0006(8)
O28 0.0177(8) 0.0187(8) 0.0147(8) -0.0027(6) 0.0024(6) -0.0025(7)
N28 0.0183(10) 0.0129(9) 0.0120(9) -0.0005(7) -0.0009(7) 0.0023(7)
C29 0.0188(12) 0.0190(12) 0.0180(12) -0.0037(9) -0.0011(9) -0.0024(9)
C30 0.0191(12) 0.0135(11) 0.0209(12) -0.0011(9) 0.0017(9) 0.0012(9)
O11A 0.0352(11) 0.0198(10) 0.0198(10) -0.0060(8) -0.0067(8) 0.0036(8)
C11A 0.0196(19) 0.0157(13) 0.0151(17) -0.0004(12) 0.0005(14) 0.0000(13)
C12A 0.0264(15) 0.0123(17) 0.0219(17) 0.0016(12) 0.0010(13) 0.0027(12)
N13A 0.0260(12) 0.0142(13) 0.0227(14) 0.0028(10) 0.0005(10) 0.0034(10)
N14A 0.0251(14) 0.0157(14) 0.0148(16) 0.0017(13) -0.0040(12) 0.0006(15)
C15A 0.0167(19) 0.0158(13) 0.0116(16) 0.0021(12) 0.0006(12) 0.0001(11)
N16A 0.0179(18) 0.0144(11) 0.0103(11) 0.0006(10) 0.0005(10) -0.0004(11)
O11B 0.028(4) 0.016(4) 0.023(4) 0.003(4) -0.002(4) 0.004(4)
C11B 0.026(4) 0.015(4) 0.021(4) 0.004(4) 0.000(4) 0.002(4)
C12B 0.029(4) 0.017(4) 0.018(4) -0.003(4) -0.003(4) 0.001(4)
N13B 0.027(4) 0.015(4) 0.017(4) -0.001(3) -0.004(4) 0.003(3)
N14B 0.019(5) 0.016(5) 0.012(5) 0.001(5) -0.002(5) 0.000(5)
C15B 0.019(5) 0.013(5) 0.014(5) 0.004(5) 0.000(5) 0.002(5)
N16B 0.022(5) 0.014(5) 0.016(5) 0.000(5) 0.001(5) -0.001(5)
O32 0.0419(12) 0.0409(12) 0.0434(13) 0.0035(10) 0.0134(10) 0.0024(10)
O31 0.0681(19) 0.0512(16) 0.0670(18) 0.0190(14) -0.0287(14) -0.0058(13)

loop_
_atom_type_symbol
_atom_type_description
_atom_type_scat_dispersion_real
_atom_type_scat_dispersion_imag
_atom_type_scat_source
C C 0.0033 0.0016 'International Tables Vol C Tables 4.2.6.8 and 6.1.1.4'
H H 0.0000 0.0000 'International Tables Vol C Tables 4.2.6.8 and 6.1.1.4'
Co Co 0.3494 0.9721 'International Tables Vol C Tables 4.2.6.8 and 6.1.1.4'
N N 0.0061 0.0033 'International Tables Vol C Tables 4.2.6.8 and 6.1.1.4'
O O 0.0106 0.0060 'International Tables Vol C Tables 4.2.6.8 and 6.1.1.4'

loop_
_geom_angle_atom_site_label_1
_geom_angle_atom_site_label_2
_geom_angle_atom_site_label_3
_geom_angle
_geom_angle_site_symmetry_1
_geom_angle_site_symmetry_3
_geom_angle_publ_flag
N6 Co1 N6 180.0 3_667 . ?
N6 Co1 N8 77.65(7) . . ?
N6 Co1 N8 102.35(7) . 3_667 ?
N6 Co1 N8 102.35(7) 3_667 . ?
N6 Co1 N8 77.65(7) 3_667 3_667 ?
N6 Co1 O27 88.89(7) . . ?
N6 Co1 O27 91.11(7) . 3_667 ?
N6 Co1 O27 88.89(7) 3_667 3_667 ?
N6 Co1 O27 91.11(7) 3_667 . ?
N8 Co1 N8 180.0 . 3_667 ?
N8 Co1 O27 79.56(7) 3_667 . ?
N8 Co1 O27 100.44(7) 3_667 3_667 ?
N8 Co1 O27 79.56(7) . 3_667 ?
N8 Co1 O27 100.44(7) . . ?
O27 Co1 O27 180.0 . 3_667 ?
O1 C1 C2 121.8(2) . . ?
O1 C1 N6 122.1(2) . . ?
N6 C1 C2 116.1(2) . . ?
N18 Co2 O18 83.71(7) . . ?
N18 Co2 N26 103.40(8) . . ?
N18 Co2 O28 90.90(7) . . ?
N18 Co2 N16A 81.18(15) . . ?
N18 Co2 N14B 84.1(13) . . ?
N26 Co2 O18 90.71(7) . . ?
N26 Co2 N16A 91.7(2) . . ?
N26 Co2 N14B 94(3) . . ?
O28 Co2 O18 89.94(7) . . ?
O28 Co2 N26 165.67(7) . . ?
O28 Co2 N16A 91.4(2) . . ?
O28 Co2 N14B 89(3) . . ?
N28 Co2 O18 95.25(7) . . ?
N28 Co2 N18 175.41(8) . . ?
N28 Co2 N26 81.07(8) . . ?
N28 Co2 O28 84.62(8) . . ?
N28 Co2 N16A 99.89(15) . . ?
N28 Co2 N14B 96.8(13) . . ?
N16A Co2 O18 164.86(15) . . ?
N14B Co2 O18 167.7(14) . . ?
C1 C2 H2 117.8 . . ?
N3 C2 C1 124.4(2) . . ?
N3 C2 H2 117.8 . . ?
C2 N3 N4 115.9(2) . . ?
N3 N4 H4 118.6 . . ?
C5 N4 N3 122.8(2) . . ?
C5 N4 H4 118.6 . . ?
N6 C5 N4 122.5(2) . . ?
N7 C5 N4 117.7(2) . . ?
N7 C5 N6 119.8(2) . . ?
C1 N6 Co1 128.53(16) . . ?
C5 N6 Co1 113.47(15) . . ?
C5 N6 C1 118.0(2) . . ?
C5 N7 H7 121.3 . . ?
C5 N7 N8 117.48(19) . . ?
N8 N7 H7 121.3 . . ?
Co1 N8 H8A 109.6 . . ?
Co1 N8 H8B 109.6 . . ?
N7 N8 Co1 110.37(14) . . ?
N7 N8 H8A 109.6 . . ?
N7 N8 H8B 109.6 . . ?
H8A N8 H8B 108.1 . . ?
C15A N17 N18 108.2(3) . . ?
C15B N17 N18 102(2) . . ?
C20 O18 Co2 112.69(13) . . ?
N17 N18 Co2 119.11(14) . . ?
C19 N18 Co2 116.23(16) . . ?
C19 N18 N17 124.54(19) . . ?
N18 C19 H19 123.5 . . ?
N18 C19 C20 113.0(2) . . ?
C20 C19 H19 123.5 . . ?
O17 C20 O18 123.7(2) . . ?
O17 C20 C19 122.1(2) . . ?
O18 C20 C19 114.30(19) . . ?
O21 C21 C22 121.6(2) . . ?
O21 C21 N26 123.0(2) . . ?
N26 C21 C22 115.4(2) . . ?
C21 C22 H22 117.8 . . ?
N23 C22 C21 124.4(2) . . ?
N23 C22 H22 117.8 . . ?
C22 N23 N24 116.1(2) . . ?
N23 N24 H24 118.0 . . ?
C25 N24 N23 124.00(19) . . ?
C25 N24 H24 118.0 . . ?
N24 C25 N26 119.4(2) . . ?
N27 C25 N24 119.0(2) . . ?
N27 C25 N26 121.6(2) . . ?
C21 N26 Co2 129.53(15) . . ?
C25 N26 Co2 110.19(15) . . ?
C25 N26 C21 120.26(19) . . ?
C30 O27 Co1 124.95(15) . . ?
C25 N27 N28 107.20(18) . . ?
C30 O28 Co2 112.23(14) . . ?
N27 N28 Co2 119.90(15) . . ?
C29 N28 Co2 115.07(16) . . ?
C29 N28 N27 125.03(19) . . ?
N28 C29 H29 123.8 . . ?
N28 C29 C30 112.5(2) . . ?
C30 C29 H29 123.8 . . ?
O27 C30 O28 123.2(2) . . ?
O27 C30 C29 121.2(2) . . ?
O28 C30 C29 115.6(2) . . ?
O11A C11A C12A 121.5(3) . . ?
O11A C11A N16A 122.3(4) . . ?
N16A C11A C12A 116.2(3) . . ?
C11A C12A H12A 117.9 . . ?
N13A C12A C11A 124.2(3) . . ?
N13A C12A H12A 117.9 . . ?
C12A N13A N14A 115.7(3) . . ?
N13A N14A H14A 117.6 . . ?
C15A N14A N13A 124.8(4) . . ?
C15A N14A H14A 117.6 . . ?
N17 C15A N14A 118.9(3) . . ?
N17 C15A N16A 120.8(4) . . ?
N14A C15A N16A 120.3(4) . . ?
C11A N16A Co2 130.7(3) . . ?
C15A N16A Co2 110.5(3) . . ?
C15A N16A C11A 118.7(3) . . ?
O11B C11B C12B 124(3) . . ?
O11B C11B N16B 123(2) . . ?
N16B C11B C12B 114(3) . . ?
C11B C12B H12B 114.3 . . ?
N13B C12B C11B 131(4) . . ?
N13B C12B H12B 114.3 . . ?
C12B N13B N14B 107(4) . . ?
N13B N14B Co2 127(3) . . ?
C15B N14B Co2 103(3) . . ?
C15B N14B N13B 130(3) . . ?
N17 C15B N16B 109(2) . . ?
N14B C15B N17 131(4) . . ?
N14B C15B N16B 120(3) . . ?
C11B N16B H16B 121.1 . . ?
C15B N16B C11B 118(4) . . ?
C15B N16B H16B 121.1 . . ?
H32A O32 H32B 109.5 . . ?
H31A O31 H31B 109.5 . . ?

loop_
_geom_bond_atom_site_label_1
_geom_bond_atom_site_label_2
_geom_bond_distance
_geom_bond_site_symmetry_2
_geom_bond_publ_flag
Co1 N6 2.0924(19) 3_667 ?
Co1 N6 2.0925(19) . ?
Co1 N8 2.1280(19) . ?
Co1 N8 2.1280(19) 3_667 ?
Co1 O27 2.1564(17) . ?
Co1 O27 2.1564(17) 3_667 ?
O1 C1 1.232(3) . ?
C1 C2 1.474(3) . ?
C1 N6 1.373(3) . ?
Co2 O18 1.9267(15) . ?
Co2 N18 1.8723(18) . ?
Co2 N26 1.9114(19) . ?
Co2 O28 1.9023(16) . ?
Co2 N28 1.8682(18) . ?
Co2 N16A 1.916(2) . ?
Co2 N14B 1.916(10) . ?
C2 H2 0.9500 . ?
C2 N3 1.283(3) . ?
N3 N4 1.363(3) . ?
N4 H4 0.8800 . ?
N4 C5 1.351(3) . ?
C5 N6 1.338(3) . ?
C5 N7 1.326(3) . ?
N7 H7 0.8800 . ?
N7 N8 1.418(3) . ?
N8 H8A 0.9100 . ?
N8 H8B 0.9100 . ?
O17 C20 1.220(3) . ?
N17 N18 1.353(3) . ?
N17 C15A 1.343(3) . ?
N17 C15B 1.342(10) . ?
O18 C20 1.311(3) . ?
N18 C19 1.289(3) . ?
C19 H19 0.9500 . ?
C19 C20 1.492(3) . ?
O21 C21 1.230(3) . ?
C21 C22 1.461(3) . ?
C21 N26 1.366(3) . ?
C22 H22 0.9500 . ?
C22 N23 1.292(3) . ?
N23 N24 1.359(3) . ?
N24 H24 0.8800 . ?
N24 C25 1.349(3) . ?
C25 N26 1.365(3) . ?
C25 N27 1.336(3) . ?
O27 C30 1.239(3) . ?
N27 N28 1.357(3) . ?
O28 C30 1.286(3) . ?
N28 C29 1.290(3) . ?
C29 H29 0.9500 . ?
C29 C30 1.489(3) . ?
O11A C11A 1.236(5) . ?
C11A C12A 1.464(5) . ?
C11A N16A 1.373(4) . ?
C12A H12A 0.9500 . ?
C12A N13A 1.288(4) . ?
N13A N14A 1.351(4) . ?
N14A H14A 0.8800 . ?
N14A C15A 1.343(4) . ?
C15A N16A 1.359(4) . ?
O11B C11B 1.233(11) . ?
C11B C12B 1.462(11) . ?
C11B N16B 1.37(2) . ?
C12B H12B 0.9500 . ?
C12B N13B 1.281(11) . ?
N13B N14B 1.350(11) . ?
N14B C15B 1.34(2) . ?
C15B N16B 1.35(2) . ?
N16B H16B 0.8800 . ?
O32 H32A 0.8697 . ?
O32 H32B 0.8700 . ?
O31 H31A 0.8698 . ?
O31 H31B 0.8705 . ?

loop_
_geom_hbond_atom_site_label_D
_geom_hbond_atom_site_label_H
_geom_hbond_atom_site_label_A
_geom_hbond_distance_DH
_geom_hbond_distance_HA
_geom_hbond_distance_DA
_geom_hbond_angle_DHA
_geom_hbond_site_symmetry_A
_geom_hbond_publ_flag
N4 H4 O18 0.88 1.93 2.805(3) 173.1 4_576 yes
N7 H7 O17 0.88 1.97 2.836(2) 169.0 4_576 yes
N14A H14A O21 0.88 1.89 2.740(7) 161.7 3_767 yes
N16B H16B O21 0.88 2.00 2.82(7) 153.8 3_767 yes
O32 H32B O31 0.87 1.94 2.809(3) 174.0 . yes
O31 H31A O1 0.87 2.02 2.860(3) 163.2 3_666 yes
O31 H31B O11A 0.87 1.87 2.727(3) 169.0 . yes

loop_
_geom_torsion_atom_site_label_1
_geom_torsion_atom_site_label_2
_geom_torsion_atom_site_label_3
_geom_torsion_atom_site_label_4
_geom_torsion
_geom_torsion_site_symmetry_1
_geom_torsion_site_symmetry_2
_geom_torsion_site_symmetry_3
_geom_torsion_site_symmetry_4
_geom_torsion_publ_flag
Co1 O27 C30 O28 14.7(3) . . . . ?
Co1 O27 C30 C29 -165.31(16) . . . . ?
O1 C1 C2 N3 -175.6(3) . . . . ?
O1 C1 N6 Co1 -9.0(4) . . . . ?
O1 C1 N6 C5 173.0(2) . . . . ?
C1 C2 N3 N4 0.2(4) . . . . ?
Co2 O18 C20 O17 178.10(18) . . . . ?
Co2 O18 C20 C19 -2.4(2) . . . . ?
Co2 N18 C19 C20 -3.1(2) . . . . ?
Co2 O28 C30 O27 179.21(18) . . . . ?
Co2 O28 C30 C29 -0.8(2) . . . . ?
Co2 N28 C29 C30 -0.2(3) . . . . ?
Co2 N14B C15B N17 7(9) . . . . ?
Co2 N14B C15B N16B -170(6) . . . . ?
C2 C1 N6 Co1 171.58(16) . . . . ?
C2 C1 N6 C5 -6.4(3) . . . . ?
C2 N3 N4 C5 -1.6(3) . . . . ?
N3 N4 C5 N6 -1.3(4) . . . . ?
N3 N4 C5 N7 177.9(2) . . . . ?
N4 C5 N6 Co1 -172.77(18) . . . . ?
N4 C5 N6 C1 5.5(3) . . . . ?
N4 C5 N7 N8 -178.5(2) . . . . ?
C5 N7 N8 Co1 -8.8(2) . . . . ?
N6 C1 C2 N3 3.8(4) . . . . ?
N6 C5 N7 N8 0.7(3) . . . . ?
N7 C5 N6 Co1 8.0(3) . . . . ?
N7 C5 N6 C1 -173.7(2) . . . . ?
N17 N18 C19 C20 -179.09(19) . . . . ?
N17 C15A N16A Co2 0.9(7) . . . . ?
N17 C15A N16A C11A 179.2(8) . . . . ?
N17 C15B N16B C11B -178(7) . . . . ?
O18 Co2 N18 N17 177.74(17) . . . . ?
O18 Co2 N18 C19 1.52(17) . . . . ?
O18 Co2 N28 N27 90.58(16) . . . . ?
O18 Co2 N28 C29 -89.61(17) . . . . ?
N18 N17 C15A N14A 176.8(5) . . . . ?
N18 N17 C15A N16A -3.4(8) . . . . ?
N18 N17 C15B N14B -7(9) . . . . ?
N18 N17 C15B N16B 170(4) . . . . ?
N18 C19 C20 O17 -176.9(2) . . . . ?
N18 C19 C20 O18 3.6(3) . . . . ?
O21 C21 C22 N23 175.7(3) . . . . ?
O21 C21 N26 Co2 3.1(4) . . . . ?
O21 C21 N26 C25 -178.9(2) . . . . ?
C21 C22 N23 N24 1.9(4) . . . . ?
C22 C21 N26 Co2 -177.02(17) . . . . ?
C22 C21 N26 C25 1.0(3) . . . . ?
C22 N23 N24 C25 3.9(3) . . . . ?
N23 N24 C25 N26 -7.0(3) . . . . ?
N23 N24 C25 N27 173.6(2) . . . . ?
N24 C25 N26 Co2 -177.44(16) . . . . ?
N24 C25 N26 C21 4.2(3) . . . . ?
N24 C25 N27 N28 177.99(19) . . . . ?
C25 N27 N28 Co2 0.1(2) . . . . ?
C25 N27 N28 C29 -179.7(2) . . . . ?
N26 Co2 N18 N17 -93.03(17) . . . . ?
N26 Co2 N18 C19 90.74(17) . . . . ?
N26 Co2 N28 N27 0.69(16) . . . . ?
N26 Co2 N28 C29 -179.50(18) . . . . ?
N26 C21 C22 N23 -4.3(4) . . . . ?
N26 C25 N27 N28 -1.4(3) . . . . ?
N27 C25 N26 Co2 1.9(3) . . . . ?
N27 C25 N26 C21 -176.5(2) . . . . ?
N27 N28 C29 C30 179.62(19) . . . . ?
O28 Co2 N18 N17 87.91(16) . . . . ?
O28 Co2 N18 C19 -88.32(17) . . . . ?
O28 Co2 N28 N27 -179.98(16) . . . . ?
O28 Co2 N28 C29 -0.17(17) . . . . ?
N28 C29 C30 O27 -179.3(2) . . . . ?
N28 C29 C30 O28 0.6(3) . . . . ?
O11A C11A C12A N13A 174.8(4) . . . . ?
O11A C11A N16A Co2 2.4(8) . . . . ?
O11A C11A N16A C15A -175.4(5) . . . . ?
C11A C12A N13A N14A 1.9(5) . . . . ?
C12A C11A N16A Co2 -179.5(5) . . . . ?
C12A C11A N16A C15A 2.6(6) . . . . ?
C12A N13A N14A C15A 0.0(6) . . . . ?
N13A N14A C15A N17 179.3(8) . . . . ?
N13A N14A C15A N16A -0.5(8) . . . . ?
N14A C15A N16A Co2 -179.2(6) . . . . ?
N14A C15A N16A C11A -1.0(7) . . . . ?
C15A N17 N18 Co2 4.5(5) . . . . ?
C15A N17 N18 C19 -179.6(5) . . . . ?
N16A Co2 N18 N17 -3.4(3) . . . . ?
N16A Co2 N18 C19 -179.6(3) . . . . ?
N16A Co2 N28 N27 -89.5(3) . . . . ?
N16A Co2 N28 C29 90.3(3) . . . . ?
N16A C11A C12A N13A -3.3(5) . . . . ?
O11B C11B C12B N13B -179.1(16) . . . . ?
O11B C11B N16B C15B 179(3) . . . . ?
C11B C12B N13B N14B 0(3) . . . . ?
C12B C11B N16B C15B 0(5) . . . . ?
C12B N13B N14B Co2 168(5) . . . . ?
C12B N13B N14B C15B 0(6) . . . . ?
N13B N14B C15B N17 177(10) . . . . ?
N13B N14B C15B N16B 1(8) . . . . ?
N14B Co2 N18 N17 -1(3) . . . . ?
N14B Co2 N18 C19 -177(3) . . . . ?
N14B Co2 N28 N27 -92(3) . . . . ?
N14B Co2 N28 C29 88(3) . . . . ?
N14B C15B N16B C11B 0(7) . . . . ?
C15B N17 N18 Co2 4(5) . . . . ?
C15B N17 N18 C19 179(5) . . . . ?
N16B C11B C12B N13B 1(2) . . . . ?
